data_2007452
loop_
_publ_author_name
' Bertault,  Marcel'
'Even, Jacky'
'Toupet,  Loic'

_publ_section_title
;
 Monomeric pNBS: Bis(<i>p</i>-nitrobenzenesulfonate) of 2,4-Hexadiyne
;
_journal_issue 7
_journal_name_full 'Acta Crystallographica Section C'
_journal_page_first 1028
_journal_page_last 1030
_journal_paper_doi 10.1107/S0108270198000754
_journal_volume 54
_journal_year 1998
_chemical_formula_sum 'C18 H12 N2 O10 S2'
_chemical_formula_weight 480.43
_chemical_name_systematic ' ?'
_space_group_IT_number 14
_symmetry_cell_setting monoclinic
_symmetry_space_group_name_Hall '-P 2ybc'
_symmetry_space_group_name_H-M 'P 1 21/c 1'
_cell_angle_alpha 90.00
_cell_angle_beta 117.60(2)
_cell_angle_gamma 90.00
_cell_formula_units_Z 2
_cell_length_a 10.510(3)
_cell_length_b 10.288(4)
_cell_length_c 10.227(3)
_cell_measurement_reflns_used 25
_cell_measurement_temperature 294
_cell_measurement_theta_max 13.0
_cell_measurement_theta_min 8.0
_cell_volume 980.0(6)
_computing_cell_refinement 'CAD-4 Operations Manual'
_computing_data_collection 'CAD-4 Operations Manual (Enraf-Nonius, 1977)'
_computing_data_reduction 'PROCESS in MolEN (Fair, 1990)'
_computing_molecular_graphics 'ORTEPII (Johnson, 1976)'
_computing_publication_material 'BTABLE PTABLE CIF IN in MolEN'
_computing_structure_refinement 'SHELXL93 (Sheldrick, 1993)'
_computing_structure_solution 'SIR (Burla et al., 1989)'
_diffrn_measurement_device Enraf_Nonius_CAD4
_diffrn_measurement_method \w
_diffrn_radiation_type 'Mo K\a'
_diffrn_radiation_wavelength 0.71073
_diffrn_reflns_av_R_equivalents 0.063
_diffrn_reflns_limit_h_max 12
_diffrn_reflns_limit_h_min -12
_diffrn_reflns_limit_k_max 12
_diffrn_reflns_limit_k_min 0
_diffrn_reflns_limit_l_max 12
_diffrn_reflns_limit_l_min 0
_diffrn_reflns_number 1835
_diffrn_reflns_theta_max 25
_diffrn_standards_decay_% 0.60
_diffrn_standards_interval_time 60
_diffrn_standards_number 3
_exptl_absorpt_coefficient_mu 0.335
_exptl_absorpt_correction_type none
_exptl_crystal_colour white
_exptl_crystal_density_diffrn 1.63
_exptl_crystal_density_meas ?
_exptl_crystal_density_method 'not measured'
_exptl_crystal_description prism
_exptl_crystal_F_000 492
_exptl_crystal_size_max 0.35
_exptl_crystal_size_mid 0.35
_exptl_crystal_size_min 0.20
_refine_diff_density_max .221
_refine_diff_density_min -.243
_refine_ls_abs_structure_details
;
?
;
_refine_ls_extinction_method none
_refine_ls_goodness_of_fit_all 1.001
_refine_ls_goodness_of_fit_obs 1.066
_refine_ls_hydrogen_treatment refxyz
_refine_ls_matrix_type full
_refine_ls_number_parameters 163
_refine_ls_number_reflns 1728
_refine_ls_number_restraints 0
_refine_ls_restrained_S_all 1.001
_refine_ls_restrained_S_obs 1.066
_refine_ls_R_factor_all 0.0998
_refine_ls_R_factor_obs .034
_refine_ls_shift/esd_max 0.000
_refine_ls_shift/esd_mean 0.000
_refine_ls_structure_factor_coef Fsqd
_refine_ls_weighting_details 'w = 1/[\s^2^(Fo^2^)+(0.0416P)^2^+0.3497P] where P=(Fo^2^+2Fc^2^)/3'
_refine_ls_weighting_scheme calc
_refine_ls_wR_factor_all 0.0954
_refine_ls_wR_factor_obs .077
_reflns_number_observed 1053
_reflns_number_total 1728
_reflns_observed_criterion 'I > 2\s(I)'
_cod_data_source_file ln1048.cif
_cod_data_source_block ln1048
_cod_depositor_comments
;
The following automatic conversions were performed:

'_exptl_crystal_density_meas' value 'not measured' was changed to '?'
- the value is perceived as not measured.

Automatic conversion script
Id: cif_fix_values 3008 2015-01-20 13:52:24Z robertas 

The following automatic conversions were performed:

'_refine_ls_weighting_scheme' value 'calc w =
1/[\s^2^(Fo^2^)+(0.0416P)^2^+0.3497P] where P=(Fo^2^+2Fc^2^)/3' was
changed to 'calc'. New tag '_refine_ls_weighting_details' was
created. The value of the new tag was set to 'w =
1/[\s^2^(Fo^2^)+(0.0416P)^2^+0.3497P] where P=(Fo^2^+2Fc^2^)/3'.

Automatic conversion script
Id: cif_fix_values 3143 2015-03-26 13:38:13Z robertas 
;
_cod_original_sg_symbol_Hall '-P 2ybc                      '
_cod_original_sg_symbol_H-M 'P 21/c'
_cod_original_formula_sum ' C18 H12 N2 O10 S2'
_cod_database_code 2007452

loop_
_symmetry_equiv_pos_as_xyz
x,y,z
-x,1/2+y,1/2-z
-x,-y,-z
x,-1/2-y,-1/2+z

loop_
_atom_site_aniso_label
_atom_site_aniso_U_11
_atom_site_aniso_U_22
_atom_site_aniso_U_33
_atom_site_aniso_U_12
_atom_site_aniso_U_13
_atom_site_aniso_U_23
S1 .0461(4) .0399(4) .0446(4) .0016(4) .0163(3) .0020(4)
O1 .0386(11) .0530(13) .0613(12) -.0017(10) .0157(10) .0094(11)
O2 .0680(15) .0498(13) .0558(12) .0096(11) .0290(11) .0148(11)
O3 .073(2) .0466(13) .0523(12) .0033(11) .0162(11) -.0100(10)
O4 .0470(14) .095(2) .090(2) -.0159(14) .0195(14) -.024(2)
O5 .078(2) .077(2) .0581(15) .0107(15) .0065(13) -.0006(14)
N1 .046(2) .062(2) .061(2) .0064(14) .0169(14) -.021(2)
C1 .042(2) .059(2) .039(2) -.0011(14) .0204(14) -.0007(14)
C2 .040(2) .063(2) .0392(15) -.0001(15) .0172(13) .0025(14)
C3 .036(2) .077(3) .043(2) .003(2) .0129(14) .001(2)
C4 .0372(14) .034(2) .0450(15) .0028(12) .0215(12) -.0018(13)
C5 .045(2) .035(2) .052(2) -.0047(13) .0194(14) -.0032(14)
C6 .053(2) .042(2) .044(2) .0042(15) .0190(15) .0012(14)
C7 .037(2) .045(2) .048(2) .0023(13) .0179(13) -.0109(14)
C8 .044(2) .041(2) .075(2) -.0094(15) .027(2) -.011(2)
C9 .046(2) .036(2) .059(2) .0007(13) .024(2) .0021(14)

loop_
_atom_site_label
_atom_site_fract_x
_atom_site_fract_y
_atom_site_fract_z
_atom_site_U_iso_or_equiv
_atom_site_thermal_displace_type
_atom_site_calc_flag
_atom_site_refinement_flags
_atom_site_occupancy
_atom_site_disorder_group
_atom_site_type_symbol
S1 .02592(8) .21305(7) .31513(8) .0454(2) Uani d . 1 . S
O1 .1487(2) .2268(2) .2697(2) .0539(6) Uani d . 1 . O
O2 .0454(2) .0985(2) .3986(2) .0577(6) Uani d . 1 . O
O3 .0233(2) .3357(2) .3768(2) .0624(6) Uani d . 1 . O
O4 -.6039(2) .0988(3) -.2540(3) .0821(8) Uani d . 1 . O
O5 -.5404(3) .2640(3) -.3391(3) .0810(8) Uani d . 1 . O
N1 -.5181(3) .1822(3) -.2447(3) .0596(8) Uani d . 1 . N
C1 .4366(3) .0228(3) .4426(3) .0458(7) Uani d . 1 . C
C2 .3278(3) .0610(3) .3448(3) .0477(7) Uani d . 1 . C
C3 .1960(3) .1102(4) .2248(3) .0543(9) Uani d . 1 . C
C4 -.1306(3) .1981(3) .1448(3) .0378(6) Uani d . 1 . C
C5 -.1688(3) .3006(3) .0473(3) .0453(7) Uani d . 1 . C
C6 -.2951(3) .2944(3) -.0822(3) .0478(7) Uani d . 1 . C
C7 -.3795(3) .1858(3) -.1099(3) .0441(7) Uani d . 1 . C
C8 -.3406(3) .0824(3) -.0152(4) .0536(8) Uani d . 1 . C
C9 -.2142(3) .0878(3) .1147(3) .0470(7) Uani d . 1 . C
H3A .122(3) .047(3) .191(3) .050 Uiso d . 1 . H
H3B .210(3) .137(3) .147(3) .050 Uiso d . 1 . H
H5 -.114(3) .372(3) .070(3) .050 Uiso d . 1 . H
H6 -.327(3) .361(3) -.150(3) .050 Uiso d . 1 . H
H8 -.390(3) .017(3) -.033(3) .050 Uiso d . 1 . H
H9 -.184(3) .023(3) .180(3) .050 Uiso d . 1 . H

loop_
_atom_type_symbol
_atom_type_description
_atom_type_scat_dispersion_real
_atom_type_scat_dispersion_imag
_atom_type_scat_source
S S .1246 .1234 'International Tables Vol C Tables 4.2.6.8 and 6.1.1.4'
O O .0106 .0060 'International Tables Vol C Tables 4.2.6.8 and 6.1.1.4'
N N .0061 .0033 'International Tables Vol C Tables 4.2.6.8 and 6.1.1.4'
C C .0033 .0016 'International Tables Vol C Tables 4.2.6.8 and 6.1.1.4'
H H .0000 .0000 'International Tables Vol C Tables 4.2.6.8 and 6.1.1.4'

loop_
_geom_angle_atom_site_label_1
_geom_angle_atom_site_label_2
_geom_angle_atom_site_label_3
_geom_angle_site_symmetry_3
_geom_angle
_geom_angle_publ_flag
O2 S1 O3 . 120.07(13) no
O2 S1 O1 . 110.21(15) no
O3 S1 O1 . 103.92(15) no
O2 S1 C4 . 109.37(15) no
O3 S1 C4 . 108.40(13) no
O1 S1 C4 . 103.55(14) yes
C3 O1 S1 . 118.0(2) yes
O4 N1 O5 . 124.2(3) yes
O4 N1 C7 . 117.9(3) yes
O5 N1 C7 . 117.9(3) yes
C2 C1 C1 3_656 179.5(4) yes
C1 C2 C3 . 178.8(3) yes
C2 C3 O1 . 110.7(3) yes
C2 C3 H3A . 111.7(18) no
O1 C3 H3A . 109.5(17) no
C2 C3 H3B . 111.5(18) no
O1 C3 H3B . 103.9(19) no
H3A C3 H3B . 109.(3) no
C5 C4 C9 . 121.8(3) no
C5 C4 S1 . 118.3(2) no
C9 C4 S1 . 119.9(2) no
C6 C5 C4 . 119.3(3) no
C6 C5 H5 . 120.4(19) no
C4 C5 H5 . 120.2(19) no
C7 C6 C5 . 118.6(3) no
C7 C6 H6 . 118.1(18) no
C5 C6 H6 . 123.3(18) no
C6 C7 C8 . 122.3(3) no
C6 C7 N1 . 118.6(3) no
C8 C7 N1 . 119.0(3) no
C7 C8 C9 . 119.3(3) no
C7 C8 H8 . 122.(2) no
C9 C8 H8 . 119.(2) no
C8 C9 C4 . 118.6(3) no
C8 C9 H9 . 122.8(19) no
C4 C9 H9 . 118.6(19) no

loop_
_geom_bond_atom_site_label_1
_geom_bond_atom_site_label_2
_geom_bond_site_symmetry_2
_geom_bond_distance
_geom_bond_publ_flag
S1 O2 . 1.413(2) no
S1 O3 . 1.417(2) no
S1 O1 . 1.568(3) yes
S1 C4 . 1.763(6) yes
O1 C3 . 1.452(4) yes
O4 N1 . 1.216(4) yes
O5 N1 . 1.218(4) yes
N1 C7 . 1.471(6) yes
C1 C2 . 1.185(5) yes
C1 C1 3_656 1.387(7) yes
C2 C3 . 1.450(5) yes
C3 H3A . .95(3) no
C3 H3B . .91(3) no
C4 C5 . 1.376(4) no
C4 C9 . 1.380(4) no
C5 C6 . 1.375(6) no
C5 H5 . .90(3) no
C6 C7 . 1.372(4) no
C6 H6 . .92(3) no
C7 C8 . 1.368(4) no
C8 C9 . 1.377(6) no
C8 H8 . .82(3) no
C9 H9 . .89(3) no
